data_2011171
loop_
_publ_author_name
'Subramanian, Ramis Rao'
'Anandan, Shanmuga S.'
'Kwek, Kuan Hiang'
'Low, Kum Sang'
'Shanmuga Sundara Raj, S.'
'Fun, Hoong-Kun'
'Razak, Ibrahim Abdul'
'Hanna, John V.'
'Ng, Seik Weng'

_publ_section_title
;Dicyclohexylammonium 2,4-dichlorophenoxyacetate and
 (2,4-dichlorophenoxyacetato-<i>O</i>,<i>O</i>')bis(triphenylphosphine-<i>P</i>)silver(I)
;
_journal_issue 7
_journal_name_full 'Acta Crystallographica Section C'
_journal_page_first e292
_journal_page_last e294
_journal_paper_doi 10.1107/S0108270100007903
_journal_volume 56
_journal_year 2000
_chemical_formula_moiety '[Ag (C8 H5 Cl2 O3) (C18 H15 P)2]'
_chemical_formula_sum 'C44 H35 Ag Cl2 O3 P2'
_chemical_formula_weight 852.43
_chemical_name_systematic
;
 Bis(triphenylphosphine)(2,4-dichlorophenoxyacetato)silver(I)
;
_space_group_IT_number 14
_symmetry_cell_setting monoclinic
_symmetry_space_group_name_Hall '-P 2ybc'
_symmetry_space_group_name_H-M 'P 1 21/c 1'
_audit_creation_method SHELXL-97
_cell_angle_alpha 90.00
_cell_angle_beta 96.7900(10)
_cell_angle_gamma 90.00
_cell_formula_units_Z 4
_cell_length_a 13.4500(2)
_cell_length_b 25.8202(4)
_cell_length_c 11.7071(2)
_cell_measurement_reflns_used 7909
_cell_measurement_temperature 298(2)
_cell_measurement_theta_max 28.38
_cell_measurement_theta_min 2.82
_cell_volume 4037.15(11)
_computing_cell_refinement 'SAINT (Siemens, 1996)'
_computing_data_collection 'SMART (Siemens, 1996)'
_computing_data_reduction SAINT
_computing_molecular_graphics 'ORTEPII (Johnson, 1976)'
_computing_publication_material SHELXL97
_computing_structure_refinement 'SHELXL97 (Sheldrick, 1997)'
_computing_structure_solution 'SHELXS97 (Sheldrick, 1997)'
_diffrn_ambient_temperature 298(2)
_diffrn_detector_area_resol_mean 8.33
_diffrn_measured_fraction_theta_full .998
_diffrn_measured_fraction_theta_max .998
_diffrn_measurement_device_type 'Siemens CCD area-detector'
_diffrn_measurement_method w
_diffrn_radiation_monochromator graphite
_diffrn_radiation_source 'fine-focus sealed tube'
_diffrn_radiation_type MoK\a
_diffrn_radiation_wavelength .71073
_diffrn_reflns_av_R_equivalents .066
_diffrn_reflns_av_sigmaI/netI .0635
_diffrn_reflns_limit_h_max 15
_diffrn_reflns_limit_h_min -15
_diffrn_reflns_limit_k_max 30
_diffrn_reflns_limit_k_min -26
_diffrn_reflns_limit_l_max 13
_diffrn_reflns_limit_l_min -13
_diffrn_reflns_number 22253
_diffrn_reflns_theta_full 25.00
_diffrn_reflns_theta_max 25.00
_diffrn_reflns_theta_min 2.82
_diffrn_standards_decay_% 0
_diffrn_standards_number '50 frames from start to end.'
_exptl_absorpt_coefficient_mu .749
_exptl_absorpt_correction_T_max .818
_exptl_absorpt_correction_T_min .744
_exptl_absorpt_correction_type empirical
_exptl_absorpt_process_details '(SADABS; Sheldrick, 1996)'
_exptl_crystal_colour Colourless
_exptl_crystal_density_diffrn 1.402
_exptl_crystal_density_method 'not measured'
_exptl_crystal_description Parallelepiped
_exptl_crystal_F_000 1736
_exptl_crystal_size_max .42
_exptl_crystal_size_mid .38
_exptl_crystal_size_min .28
_refine_diff_density_max .631
_refine_diff_density_min -.634
_refine_ls_extinction_method none
_refine_ls_goodness_of_fit_ref .972
_refine_ls_hydrogen_treatment constr
_refine_ls_matrix_type full
_refine_ls_number_parameters 531
_refine_ls_number_reflns 7085
_refine_ls_number_restraints 178
_refine_ls_restrained_S_all 1.009
_refine_ls_R_factor_all .057
_refine_ls_R_factor_gt .042
_refine_ls_shift/su_max .001
_refine_ls_shift/su_mean .000
_refine_ls_structure_factor_coef Fsqd
_refine_ls_weighting_details 'calc w = 1/[\s^2^(Fo^2^)+(0.0580P)^2^] where P = (Fo^2^+2Fc^2^)/3'
_refine_ls_weighting_scheme calc
_refine_ls_wR_factor_ref .110
_reflns_number_gt 5520
_reflns_number_total 7085
_reflns_threshold_expression I>2\s(I)
_cod_data_source_file qa0322.cif
_cod_data_source_block II
_cod_depositor_comments
;
The following automatic conversions were performed:
'_symmetry_cell_setting' value 'Monoclinic' changed to 'monoclinic'
according to '/home/saulius/struct/CIF-dictionaries/cif_core.dic'
dictionary named 'cif_core.dic' version 2.4.1 from 2010-06-29.

Automatic conversion script
Id: cif_fix_enum 1527 2010-12-29 10:47:43Z saulius 

The following automatic conversions were performed:

'_symmetry_cell_setting' value 'Monoclinic' changed to 'monoclinic'
according to /home/saulius/struct/CIF-dictionaries/cif_core.dic
dictionary named 'cif_core.dic' version 2.4.1 from
2010-06-29.

'_exptl_absorpt_correction_type' value 'Empirical'
changed to 'empirical' according to
/home/saulius/struct/CIF-dictionaries/cif_core.dic dictionary named
'cif_core.dic' version 2.4.1 from 2010-06-29.

Automatic conversion script
Id: cif_fix_values 1715 2011-07-08 13:25:40Z adriana 
;
_cod_original_cell_volume 4037.20(10)
_cod_original_sg_symbol_H-M 'P 21/c'
_cod_database_code 2011171
_cod_database_fobs_code 2011171

loop_
_symmetry_equiv_pos_as_xyz
'x, y, z'
'-x, y+1/2, -z+1/2'
'-x, -y, -z'
'x, -y-1/2, z-1/2'

loop_
_atom_site_label
_atom_site_fract_x
_atom_site_fract_y
_atom_site_fract_z
_atom_site_U_iso_or_equiv
_atom_site_adp_type
_atom_site_calc_flag
_atom_site_refinement_flags
_atom_site_occupancy
_atom_site_disorder_assembly
_atom_site_disorder_group
_atom_site_type_symbol
Ag1 .83691(2) .096320(10) .79029(2) .04730(10) Uani d . 1 A . Ag
Cl1 .45625(9) .11996(6) .26294(9) .0953(4) Uani d . 1 . . Cl
Cl2 .3328(2) .25515(8) .56444(19) .1720(10) Uani d . 1 . . Cl
P1 1.00941(6) .12158(3) .79246(7) .0433(2) Uani d D 1 . . P
P2 .72360(6) .11832(4) .93503(7) .0422(2) Uani d . 1 . . P
O1 .7450(2) .02650(10) .6853(2) .0530(10) Uani d . 1 . . O
O2 .7239(2) .10330(10) .6037(2) .0700(10) Uani d . 1 . . O
O3 .5565(2) .06920(10) .4617(2) .0570(10) Uani d . 1 A . O
C1 1.0225(4) .19200(10) .7855(6) .049(4) Uani d PGDU .598(14) A 1 C
C2 1.1064(6) .2153(2) .7488(9) .105(4) Uani d PGDU .598(14) A 1 C
C3 1.1190(8) .2686(2) .7580(10) .145(6) Uani d PGU .598(14) A 1 C
C4 1.0478(7) .29870(10) .8040(10) .147(6) Uani d PGU .598(14) A 1 C
C5 .9639(6) .2754(2) .8410(10) .122(5) Uani d PGU .598(14) A 1 C
C6 .9512(5) .2221(2) .8310(10) .087(4) Uani d PGDU .598(14) A 1 C
C1' 1.0130(8) .1911(2) .7926(7) .072(8) Uani d PGDU .402(14) A 2 C
C2' 1.0400(10) .2170(3) .6970(9) .111(6) Uani d PGDU .402(14) A 2 C
C3' 1.033(2) .2706(3) .6900(10) .159(9) Uani d PGU .402(14) A 2 C
C4' .998(2) .2983(2) .7790(10) .160(10) Uani d PGU .402(14) A 2 C
C5' .9710(10) .2724(3) .8750(10) .160(10) Uani d PGU .402(14) A 2 C
C6' .9782(9) .2188(3) .8816(9) .074(4) Uani d PGDU .402(14) A 2 C
C7 1.0766(4) .0960(3) .6786(4) .055(5) Uani d PGDU .64(2) A 3 C
C8 1.0227(4) .0696(4) .5880(6) .069(3) Uani d PGDU .64(2) A 3 C
C9 1.0709(6) .0514(5) .4973(5) .086(3) Uani d PGU .64(2) A 3 C
C10 1.1731(7) .0595(3) .4973(6) .092(5) Uani d PGU .64(2) A 3 C
C11 1.2270(6) .0858(4) .5880(10) .095(4) Uani d PGU .64(2) A 3 C
C12 1.1788(5) .1040(4) .6786(9) .076(3) Uani d PGDU .64(2) A 3 C
C7' 1.0798(6) .1018(5) .6771(5) .047(7) Uani d PGDU .36(2) A 4 C
C8' 1.0316(7) .1010(10) .5653(6) .082(6) Uani d PGDU .36(2) A 4 C
C9' 1.0828(9) .0840(10) .4755(7) .099(6) Uani d PGU .36(2) A 4 C
C10' 1.1820(10) .0689(7) .4970(10) .080(8) Uani d PGU .36(2) A 4 C
C11' 1.2304(9) .0699(7) .6090(10) .070(5) Uani d PGU .36(2) A 4 C
C12' 1.1792(7) .0863(6) .6990(7) .054(4) Uani d PGDU .36(2) A 4 C
C13 1.0880(2) .10270(10) .9232(3) .0380(10) Uani d . 1 A . C
C14 1.0915(3) .0511(2) .9536(4) .0760(10) Uani d . 1 . . C
C15 1.1466(3) .0345(2) 1.0540(4) .087(2) Uani d . 1 A . C
C16 1.1985(3) .0685(2) 1.1259(3) .0660(10) Uani d . 1 . . C
C17 1.1980(3) .1193(2) 1.0964(4) .0770(10) Uani d . 1 A . C
C18 1.1426(3) .1366(2) .9953(3) .0620(10) Uani d . 1 . . C
C19 .5954(2) .09380(10) .9137(3) .0480(10) Uani d . 1 A . C
C20 .5796(3) .0441(2) .8705(3) .0550(10) Uani d . 1 . . C
C21 .4839(3) .023(3) .8555(4) .0730(10) Uani d . 1 A . C
C22 .4049(3) .0517(2) .8832(4) .0840(10) Uani d . 1 . . C
C23 .4184(3) .1005(2) .9260(4) .084(2) Uani d . 1 A . C
C24 .5138(3) .1227(2) .9407(3) .0650(10) Uani d . 1 . . C
C25 .7103(2) .18820(10) .9414(3) .0490(10) Uani d . 1 A . C
C26 .6724(3) .2136(2) .8413(3) .0660(10) Uani d . 1 . . C
C27 .6635(4) .2670(2) .8391(4) .0830(10) Uani d . 1 A . C
C28 .6950(4) .2956(2) .9353(5) .0850(10) Uani d . 1 . . C
C29 .7337(4) .2716(2) 1.0328(4) .089(2) Uani d . 1 A . C
C30 .7423(3) .2178(2) 1.0371(3) .0720(10) Uani d . 1 . . C
C31 .7682(2) .09840(10) 1.0818(3) .0450(10) Uani d . 1 A . C
C32 .7042(3) .0928(2) 1.1659(3) .0640(10) Uani d . 1 . . C
C33 .7401(3) .0772(2) 1.2747(3) .0770(10) Uani d . 1 A . C
C34 .8397(3) .0662(2) 1.3024(4) .0830(10) Uani d . 1 . . C
C35 .9049(3) .0723(2) 1.2209(4) .0860(10) Uani d . 1 A . C
C36 .8686(3) .0884(2) 1.1105(3) .0680(10) Uani d . 1 . . C
C37 .7001(2) .0578(2) .6166(3) .0440(10) Uani d . 1 A . C
C38 .6054(3) .03590(10) .5484(3) .0550(10) Uani d . 1 . . C
C39 .5037(2) .11090(10) .4932(3) .0500(10) Uani d . 1 . . C
C40 .4522(3) .1390(2) .4033(3) .0620(10) Uani d . 1 A . C
C41 .4000(3) .1833(2) .4254(4) .0820(10) Uani d . 1 . . C
C42 .3970(4) .1984(2) .5366(5) .093(2) Uani d . 1 A . C
C43 .4450(3) .1709(2) .6270(4) .0830(10) Uani d . 1 . . C
C44 .4977(3) .1267(2) .6050(3) .0620(10) Uani d . 1 A . C
H2 1.1541 .1951 .7182 .158 Uiso calc PR .600(10) A 1 H
H3 1.1751 .2841 .7335 .217 Uiso calc PR .600(10) A 1 H
H4 1.0562 .3343 .8101 .220 Uiso calc PR .600(10) A 1 H
H5 .9162 .2955 .8713 .183 Uiso calc PR .600(10) A 1 H
H6 .8951 .2065 .8559 .130 Uiso calc PR .600(10) A 1 H
H2' 1.0635 .1985 .6375 .167 Uiso calc PR .400(10) A 2 H
H3' 1.0508 .2880 .6264 .239 Uiso calc PR .400(10) A 2 H
H4' .9927 .3342 .7749 .241 Uiso calc PR .400(10) A 2 H
H5' .9473 .2910 .9345 .236 Uiso calc PR .400(10) A 2 H
H6' .9600 .2015 .9456 .111 Uiso calc PR .400(10) A 2 H
H8 .9543 .0642 .5880 .103 Uiso calc PR .64(2) A 3 H
H9 1.0348 .0338 .4367 .129 Uiso calc PR .64(2) A 3 H
H10 1.2054 .0473 .4366 .139 Uiso calc PR .64(2) A 3 H
H11 1.2954 .0912 .5879 .142 Uiso calc PR .64(2) A 3 H
H12 1.2149 .1216 .7392 .113 Uiso calc PR .64(2) A 3 H
H8' .9651 .1112 .5507 .124 Uiso calc PR .36(2) A 4 H
H9' 1.0505 .0837 .4007 .148 Uiso calc PR .36(2) A 4 H
H10' 1.2165 .0579 .4373 .119 Uiso calc PR .36(2) A 4 H
H11' 1.2969 .0596 .6238 .105 Uiso calc PR .36(2) A 4 H
H12' 1.2115 .0870 .7738 .081 Uiso calc PR .36(2) A 4 H
H14 1.0561 .0270 .9056 .114 Uiso calc R 1 A . H
H15 1.1480 -.0006 1.0724 .131 Uiso calc R 1 . . H
H16 1.2340 .0572 1.1944 .099 Uiso calc R 1 A . H
H17 1.2350 .1429 1.1441 .115 Uiso calc R 1 . . H
H18 1.1428 .1716 .9767 .093 Uiso calc R 1 A . H
H20 .6336 .0247 .8513 .082 Uiso calc R 1 A . H
H21 .4738 -.0104 .8269 .109 Uiso calc R 1 . . H
H22 .3409 .0376 .8727 .126 Uiso calc R 1 A . H
H23 .3638 .1192 .9456 .127 Uiso calc R 1 . . H
H24 .5228 .1564 .9683 .098 Uiso calc R 1 A . H
H26 .6528 .1945 .7751 .100 Uiso calc R 1 A . H
H27 .6361 .2835 .7721 .125 Uiso calc R 1 . . H
H28 .6897 .3315 .9332 .127 Uiso calc R 1 A . H
H29 .7550 .2911 1.0979 .133 Uiso calc R 1 . . H
H30 .7697 .2017 1.1047 .108 Uiso calc R 1 A . H
H32 .6363 .0997 1.1481 .096 Uiso calc R 1 A . H
H33 .6965 .0740 1.3304 .115 Uiso calc R 1 . . H
H34 .8633 .0547 1.3759 .125 Uiso calc R 1 A . H
H35 .9728 .0657 1.2397 .129 Uiso calc R 1 . . H
H36 .9125 .0924 1.0555 .102 Uiso calc R 1 A . H
H38a .6227 .0039 .5121 .083 Uiso calc R 1 A . H
H38b .5581 .0274 .6021 .083 Uiso calc R 1 . . H
H41 .3673 .2026 .3652 .123 Uiso calc R 1 A . H
H43 .4423 .1818 .7022 .124 Uiso calc R 1 A . H
H44 .5293 .1074 .6659 .093 Uiso calc R 1 . . H

loop_
_atom_site_aniso_label
_atom_site_aniso_U_11
_atom_site_aniso_U_22
_atom_site_aniso_U_33
_atom_site_aniso_U_12
_atom_site_aniso_U_13
_atom_site_aniso_U_23
Ag1 .0325(2) .0608(2) .0478(2) .00080(10) .00110(10) -.00850(10)
Cl1 .0807(8) .1470(10) .0527(6) .0326(8) -.0156(5) .0007(7)
Cl2 .199(2) .152(2) .164(2) .111(2) .018(2) -.0150(10)
P1 .0306(4) .0539(5) .0444(5) .0022(4) .0005(3) -.0006(4)
P2 .0382(4) .0495(5) .0395(4) .0023(4) .0073(3) -.0020(4)
O1 .0510(10) .0530(10) .0520(10) .0080(10) -.0070(10) -.0010(10)
O2 .063(2) .059(2) .080(2) -.0190(10) -.0220(10) .0180(10)
O3 .0490(10) .068(2) .0500(10) .0050(10) -.0080(10) -.0010(10)
C1 .041(5) .044(6) .063(8) .019(4) .006(5) .015(6)
C2 .082(6) .063(5) .180(10) .017(4) .060(7) .049(6)
C3 .123(9) .077(7) .250(10) .004(6) .080(10) .052(8)
C4 .160(10) .052(6) .230(10) .016(6) .050(10) .046(8)
C5 .090(8) .056(7) .230(10) .010(6) .058(8) -.016(7)
C6 .048(5) .059(5) .160(10) -.002(4) .024(7) -.021(5)
C1' .070(10) .08(2) .070(10) -.010(10) .010(10) .030(10)
C2' .16(2) .086(9) .094(9) .026(9) .037(9) .053(8)
C3' .23(2) .100(10) .140(10) .000(10) .030(10) .080(10)
C4' .19(2) .110(10) .18(2) .040(10) .01(2) .050(10)
C5' .16(2) .10(2) .21(2) .030(10) .030(10) .010(10)
C6' .052(7) .062(8) .103(9) .004(5) -.012(7) -.012(6)
C7 .044(7) .069(7) .054(8) .013(5) .015(6) .003(5)
C8 .057(4) .102(7) .044(4) .020(4) -.008(3) -.018(4)
C9 .092(6) .115(8) .048(4) .040(6) -.007(4) -.011(5)
C10 .110(10) .112(8) .059(8) .047(7) .025(7) .007(6)
C11 .082(7) .118(9) .091(7) -.004(5) .040(6) -.015(7)
C12 .051(5) .106(9) .073(5) -.013(4) .020(4) -.016(5)
C7' .050(10) .050(10) .040(10) -.010(8) -.022(8) -.002(7)
C8' .059(7) .13(2) .052(7) .025(8) -.004(6) -.007(8)
C9' .100(10) .14(2) .051(7) .010(10) -.004(7) -.019(9)
C10' .060(10) .120(10) .070(10) .000(10) .030(10) -.020(10)
C11' .059(8) .080(10) .077(9) .017(6) .029(7) .004(8)
C12' .055(7) .056(8) .053(7) .012(5) .013(6) .007(6)
C13 .033(2) .039(2) .044(2) .0010(10) .0050(10) .0010(10)
C14 .079(3) .049(2) .093(3) -.005(2) -.023(2) .004(2)
C15 .091(3) .055(3) .109(4) .002(2) -.016(3) .035(3)
C16 .060(2) .082(3) .055(2) .018(2) -.001(2) .016(2)
C17 .082(3) .076(3) .064(2) .008(2) -.028(2) -.013(2)
C18 .065(2) .051(2) .064(2) -.004(2) -.014(2) .001(2)
C19 .040(2) .066(2) .038(2) .003(2) .0070(10) .004(2)
C20 .048(2) .060(2) .056(2) -.004(2) .006(2) .006(2)
C21 .063(3) .079(3) .075(3) -.022(2) .005(2) .012(2)
C22 .047(2) .116(4) .088(3) -.017(3) .006(2) .018(3)
C23 .039(2) .129(5) .087(3) .016(2) .015(2) .002(3)
C24 .046(2) .085(3) .065(2) .009(2) .012(2) -.003(2)
C25 .046(2) .057(2) .047(2) .006(2) .017(2) .000(2)
C26 .074(3) .063(3) .063(2) .010(2) .011(2) .007(2)
C27 .095(3) .069(3) .088(3) .020(3) .020(3) .024(3)
C28 .115(4) .051(3) .097(4) .016(3) .046(3) .003(3)
C29 .137(4) .058(3) .076(3) .000(3) .036(3) -.016(2)
C30 .106(3) .058(3) .054(2) .002(2) .017(2) -.008(2)
C31 .045(2) .046(2) .044(2) -.0010(10) .0020(10) -.002(2)
C32 .058(2) .085(3) .050(2) .003(2) .010(2) .010(2)
C33 .083(3) .097(3) .052(2) -.005(3) .016(2) .013(2)
C34 .085(3) .104(4) .056(3) -.011(3) -.009(2) .024(2)
C35 .066(3) .126(4) .063(3) .000(3) -.013(2) .018(3)
C36 .048(2) .101(3) .055(2) -.001(2) .003(2) .008(2)
C37 .042(2) .046(2) .044(2) .002(2) .0030(10) -.004(2)
C38 .050(2) .049(2) .062(2) -.003(2) -.012(2) .003(2)
C39 .034(2) .060(2) .054(2) -.004(2) -.002(2) .006(2)
C40 .042(2) .087(3) .054(2) .004(2) -.003(2) .010(2)
C41 .072(3) .094(4) .078(3) .023(3) .002(2) .018(3)
C42 .086(3) .099(4) .095(4) .036(3) .018(3) -.004(3)
C43 .079(3) .096(4) .075(3) .021(3) .013(2) -.006(3)
C44 .055(2) .078(3) .052(2) .007(2) .000(2) .006(2)

loop_
_atom_type_symbol
_atom_type_description
_atom_type_scat_dispersion_real
_atom_type_scat_dispersion_imag
_atom_type_scat_source
C C .0033 .0016 'International Tables Vol C Tables 4.2.6.8 and 6.1.1.4'
H H .0000 .0000 'International Tables Vol C Tables 4.2.6.8 and 6.1.1.4'
O O .0106 .0060 'International Tables Vol C Tables 4.2.6.8 and 6.1.1.4'
P P .1023 .0942 'International Tables Vol C Tables 4.2.6.8 and 6.1.1.4'
Cl Cl .1484 .1585 'International Tables Vol C Tables 4.2.6.8 and 6.1.1.4'
Ag Ag -.8971 1.1015 'International Tables Vol C Tables 4.2.6.8 and 6.1.1.4'

loop_
_geom_angle_atom_site_label_1
_geom_angle_atom_site_label_2
_geom_angle_atom_site_label_3
_geom_angle
_geom_angle_publ_flag
O1 Ag1 O2 52.90(10) yes
O1 Ag1 O1 129.60(10) yes
O1 Ag1 P2 101.50(10) yes
O2 Ag1 P1 118.20(10) yes
O2 Ag1 P2 102.70(10) yes
P1 Ag1 P2 127.00(10) yes
C1 P1 C7 105.6(3) no
C1 P1 C7' 100.7(5) no
C1 P1 C13 104.7(2) no
C1' P1 C7' 105.4(5) no
C1' P1 C7 110.4(3) no
C1' P1 C13 104.7(3) no
C7' P1 C13 104.4(3) no
C7 P1 C13 103.2(2) no
C1 P1 Ag1 111.5(2) no
C1' P1 Ag1 107.3(3) no
C7 P1 Ag1 117.1(2) no
C7' P1 Ag1 120.2(3) no
C13 P1 Ag1 113.50(10) no
C25 P2 C31 105.4(2) no
C25 P2 C19 104.7(2) no
C31 P2 C19 103.3(2) no
C25 P2 Ag1 109.10(10) no
C31 P2 Ag1 114.80(10) no
C19 P2 Ag1 118.30(10) no
C37 O1 Ag1 91.4(2) no
C37 O2 Ag1 87.9(2) no
C39 O3 C38 119.5(3) no
C2 C1 C6 120.0 no
C2 C1 P1 121.9(3) no
C6 C1 P1 117.6(3) no
C3 C2 C1 120.0 no
C3 C2 H2 120.0 no
C1 C2 H2 120.0 no
C4 C3 C2 120.0 no
C4 C3 H3 120.0 no
C2 C3 H3 120.0 no
C3 C4 C5 120.0 no
C3 C4 H4 120.0 no
C5 C4 H4 120.0 no
C6 C5 C4 120.0 no
C6 C5 H5 120.0 no
C4 C5 H5 120.0 no
C5 C6 C1 120.0 no
C5 C6 H6 120.0 no
C1 C6 H6 120.0 no
C2' C1' C6' 120.0 no
C2' C1' P1 119.3(3) no
C6' C1' P1 120.3(4) no
C1' C2' C3' 120.0 no
C1' C2' H2' 120.0 no
C3' C2' H2' 120.0 no
C2' C3' C4' 120.0 no
C2' C3' H3' 120.0 no
C4' C3' H3' 120.0 no
C3' C4' C5' 120.0 no
C3' C4' H4' 120.0 no
C5' C4' H4' 120.0 no
C6' C5' C4' 120.0 no
C6' C5' H5' 120.0 no
C4' C5' H5' 120.0 no
C5' C6' C1' 120.0 no
C5' C6' H6' 120.0 no
C1' C6' H6' 120.0 no
C8 C7 C12 120.0 no
C8 C7 P1 118.5(2) no
C12 C7 P1 121.5(3) no
C7 C8 C9 120.0 no
C7 C8 H8 120.0 no
C9 C8 H8 120.0 no
C8 C9 C10 120.0 no
C8 C9 H9 120.0 no
C10 C9 H9 120.0 no
C11 C10 C9 120.0 no
C11 C10 H10 120.0 no
C9 C10 H10 120.0 no
C10 C11 C12 120.0 no
C10 C11 H11 120.0 no
C12 C11 H11 120.0 no
C11 C12 C7 120.0 no
C11 C12 H12 120.0 no
C7 C12 H12 120.0 no
C8' C7' C12' 120.0 no
C8' C7' P1 118.7(3) no
C12' C7' P1 121.3(3) no
C7' C8' C9' 120.0 no
C7' C8' H8' 120.0 no
C9' C8' H8' 120.0 no
C10' C9' C8' 120.0 no
C10' C9' H9' 120.0 no
C8' C9' H9' 120.0 no
C9' C10' C11' 120.0 no
C9' C10' H10' 120.0 no
C11' C10' H10' 120.0 no
C10' C11' C12' 120.0 no
C10' C11' H11' 120.0 no
C12' C11' H11' 120.0 no
C11' C12' C7' 120.0 no
C11' C12' H12' 120.0 no
C7' C12' H12' 120.0 no
C18 C13 C14 117.4(3) no
C18 C13 P1 124.2(3) no
C14 C13 P1 118.3(3) no
C13 C14 C15 121.2(4) no
C13 C14 H14 119.4 no
C15 C14 H14 119.4 no
C16 C15 C14 120.9(4) no
C16 C15 H15 119.5 no
C14 C15 H15 119.5 no
C15 C16 C17 118.9(4) no
C15 C16 H16 120.6 no
C17 C16 H16 120.6 no
C16 C17 C18 120.8(4) no
C16 C17 H17 119.6 no
C18 C17 H17 119.6 no
C13 C18 C17 120.8(4) no
C13 C18 H18 119.6 no
C17 C18 H18 119.6 no
C20 C19 C24 119.2(3) no
C20 C19 P2 118.1(3) no
C24 C19 P2 122.7(3) no
C19 C20 C21 120.5(4) no
C19 C20 H20 119.7 no
C21 C20 H20 119.7 no
C22 C21 C20 119.5(4) no
C22 C21 H21 120.2 no
C20 C21 H21 120.2 no
C23 C22 C21 121.1(4) no
C23 C22 H22 119.4 no
C21 C22 H22 119.4 no
C22 C23 C24 120.3(4) no
C22 C23 H23 119.8 no
C24 C23 H23 119.8 no
C19 C24 C23 119.3(4) no
C19 C24 H24 120.4 no
C23 C24 H24 120.4 no
C30 C25 C26 118.2(4) no
C30 C25 P2 124.0(3) no
C26 C25 P2 117.6(3) no
C27 C26 C25 120.6(4) no
C27 C26 H26 119.7 no
C25 C26 H26 119.7 no
C28 C27 C26 120.3(4) no
C28 C27 H27 119.9 no
C26 C27 H27 119.9 no
C29 C28 C27 119.9(4) no
C29 C28 H28 120.0 no
C27 C28 H28 120.0 no
C28 C29 C30 120.7(4) no
C28 C29 H29 119.7 no
C30 C29 H29 119.7 no
C25 C30 C29 120.3(4) no
C25 C30 H30 119.9 no
C29 C30 H30 119.9 no
C36 C31 C32 118.6(3) no
C36 C31 P2 119.1(3) no
C32 C31 P2 122.3(3) no
C33 C32 C31 120.7(4) no
C33 C32 H32 119.7 no
C31 C32 H32 119.7 no
C32 C33 C34 120.6(4) no
C32 C33 H33 119.7 no
C34 C33 H33 119.7 no
C33 C34 C35 119.7(4) no
C33 C34 H34 120.1 no
C35 C34 H34 120.1 no
C34 C35 C36 119.8(4) no
C34 C35 H35 120.1 no
C36 C35 H35 120.1 no
C31 C36 C35 120.6(4) no
C31 C36 H36 119.7 no
C35 C36 H36 119.7 no
O2 C37 O1 125.8(3) no
O2 C37 C38 120.0(3) no
O1 C37 C38 114.1(3) no
O3 C38 C37 115.7(3) no
O3 C38 H38a 108.4 no
C37 C38 H38a 108.4 no
O3 C38 H38b 108.4 no
C37 C38 H38b 108.4 no
H38a C38 H38b 107.4 no
O3 C39 C44 125.4(3) no
O3 C39 C40 115.8(3) no
C44 C39 C40 118.8(4) no
C41 C40 C39 120.5(4) no
C41 C40 Cl1 119.3(3) no
C39 C40 Cl1 120.2(3) no
C42 C41 C40 119.2(4) no
C42 C41 H41 120.4 no
C40 C41 H41 120.4 no
C41 C42 C43 121.7(4) no
C41 C42 Cl2 119.2(4) no
C43 C42 Cl2 119.1(4) no
C42 C43 C44 119.2(4) no
C42 C43 H43 120.4 no
C44 C43 H43 120.4 no
C39 C44 C43 120.6(4) no
C39 C44 H44 119.7 no
C43 C44 H44 119.7 no

loop_
_geom_bond_atom_site_label_1
_geom_bond_atom_site_label_2
_geom_bond_site_symmetry_2
_geom_bond_distance
_geom_bond_publ_flag
Ag1 O1 . 2.435(2) yes
Ag1 O2 . 2.516(2) yes
Ag1 P1 . 2.4073(8) yes
Ag1 P2 . 2.4753(8) yes
Cl1 C40 . 1.722(4) no
Cl2 C42 . 1.752(5) no
P1 C1' . 1.795(5) no
P1 C7' . 1.812(4) no
P1 C7 . 1.821(3) no
P1 C13 . 1.821(3) no
P1 C1 . 1.830(3) no
P2 C25 . 1.816(4) no
P2 C31 . 1.825(3) no
P2 C19 . 1.826(3) no
O1 C37 . 1.244(4) no
O2 C37 . 1.233(4) no
O3 C39 . 1.365(4) no
O3 C38 . 1.429(4) no
C1 C2 . 1.3900 no
C1 C6 . 1.3900 no
C2 C3 . 1.3900 no
C3 C4 . 1.3900 no
C4 C5 . 1.3900 no
C5 C6 . 1.3900 no
C1' C2' . 1.3900 no
C1' C6' . 1.3900 no
C2' C3' . 1.3900 no
C3' C4' . 1.3900 no
C4' C5' . 1.3900 no
C5' C6' . 1.3900 no
C7 C8 . 1.3900 no
C7 C12 . 1.3900 no
C8 C9 . 1.3900 no
C9 C10 . 1.3900 no
C10 C11 . 1.3900 no
C11 C12 . 1.3900 no
C7' C8' . 1.3900 no
C7' C12' . 1.3900 no
C8' C9' . 1.3900 no
C9' C10' . 1.3900 no
C10' C11' . 1.3900 no
C11' C12' . 1.3900 no
C13 C18 . 1.369(5) no
C13 C14 . 1.379(5) no
C14 C15 . 1.382(6) no
C15 C16 . 1.352(6) no
C16 C17 . 1.358(6) no
C17 C18 . 1.395(5) no
C19 C20 . 1.387(5) no
C19 C24 . 1.394(5) no
C20 C21 . 1.389(5) no
C21 C22 . 1.365(6) no
C22 C23 . 1.361(7) no
C23 C24 . 1.397(6) no
C25 C30 . 1.382(5) no
C25 C26 . 1.385(5) no
C26 C27 . 1.384(6) no
C27 C28 . 1.371(7) no
C28 C29 . 1.349(7) no
C29 C30 . 1.394(6) no
C31 C36 . 1.377(5) no
C31 C32 . 1.390(5) no
C32 C33 . 1.368(5) no
C33 C34 . 1.371(6) no
C34 C35 . 1.379(6) no
C35 C36 . 1.390(6) no
C37 C38 . 1.530(4) no
C39 C44 . 1.382(5) no
C39 C40 . 1.394(5) no
C40 C41 . 1.383(6) no
C41 C42 . 1.363(6) no
C42 C43 . 1.371(7) no
C43 C44 . 1.383(6) no
C2 H2 . .9300 no
C3 H3 . .9300 no
C4 H4 . .9300 no
C5 H5 . .9300 no
C6 H6 . .9300 no
C2' H2' . .9300 no
C3' H3' . .9300 no
C4' H4' . .9300 no
C5' H5' . .9300 no
C6' H6' . .9300 no
C8 H8 . .9300 no
C9 H9 . .9300 no
C10 H10 . .9300 no
C11 H11 . .9300 no
C12 H12 . .9300 no
C8' H8' . .9300 no
C9' H9' . .9300 no
C10' H10' . .9300 no
C11' H11' . .9300 no
C12' H12' . .9300 no
C14 H14 . .9300 no
C15 H15 . .9300 no
C16 H16 . .9300 no
C17 H17 . .9300 no
C18 H18 . .9300 no
C20 H20 . .9300 no
C21 H21 . .9300 no
C22 H22 . .9300 no
C23 H23 . .9300 no
C24 H24 . .9300 no
C26 H26 . .9300 no
C27 H27 . .9300 no
C28 H28 . .9300 no
C29 H29 . .9300 no
C30 H30 . .9300 no
C32 H32 . .9300 no
C33 H33 . .9300 no
C34 H34 . .9300 no
C35 H35 . .9300 no
C36 H36 . .9300 no
C38 H38a . .9700 no
C38 H38b . .9700 no
C41 H41 . .9300 no
C43 H43 . .9300 no
C44 H44 . .9300 no

loop_
_geom_torsion_atom_site_label_1
_geom_torsion_atom_site_label_2
_geom_torsion_atom_site_label_3
_geom_torsion_atom_site_label_4
_geom_torsion
_geom_torsion_publ_flag
O1 Ag1 P1 C1' 140.0(3) no
P2 Ag1 P1 C1' -59.3(3) no
O2 Ag1 P1 C1' 76.4(3) no
O1 Ag1 P1 C7' 19.7(5) no
P2 Ag1 P1 C7' -179.5(5) no
O2 Ag1 P1 C7' -43.8(5) no
O1 Ag1 P1 C7 15.3(3) no
P2 Ag1 P1 C7 176.1(3) no
O2 Ag1 P1 C7 -48.2(3) no
O1 Ag1 P1 C13 -104.90(10) no
P2 Ag1 P1 C13 55.90(10) no
O2 Ag1 P1 C13 -168.40(10) no
O1 Ag1 P1 C1 137.1(2) no
P2 Ag1 P1 C1 -62.1(2) no
O2 Ag1 P1 C1 73.6(2) no
P1 Ag1 P2 C25 60.90(10) no
O1 Ag1 P2 C25 -134.10(10) no
O2 Ag1 P2 C25 -80.00(10) no
P1 Ag1 P2 C31 -57.10(10) no
O1 Ag1 P2 C31 107.90(10) no
O2 Ag1 P2 C31 162.10(10) no
P1 Ag1 P2 C19 -179.60(10) no
O1 Ag1 P2 C19 -14.60(10) no
O2 Ag1 P2 C19 39.5(2) no
P1 Ag1 O1 C37 -105.7(2) no
P2 Ag1 O1 C37 89.9(2) no
O2 Ag1 O1 C37 -7.5(2) no
P1 Ag1 O2 C37 127.6(2) no
O1 Ag1 O2 C37 7.6(2) no
P2 Ag1 O2 C37 -87.3(2) no
C7' P1 C1 C2 -30.2(7) no
C7 P1 C1 C2 -30.6(7) no
C13 P1 C1 C2 78.0(7) no
Ag1 P1 C1 C2 -158.8(6) no
C7' P1 C1 C6 157.5(6) no
C7 P1 C1 C6 157.0(5) no
C13 P1 C1 C6 -94.4(5) no
Ag1 P1 C1 C6 28.8(5) no
C6 C1 C2 C3 .0 no
P1 C1 C2 C3 -172.2(6) no
C1 C2 C3 C4 .0 no
C2 C3 C4 C5 .0 no
C3 C4 C5 C6 .0 no
C4 C5 C6 C1 .0 no
C2 C1 C6 C5 .0 no
P1 C1 C6 C5 172.5(6) no
C7' P1 C1' C2' 16.5(9) no
C7 P1 C1' C2' 15.9(9) no
C13 P1 C1' C2' 126.3(8) no
Ag1 P1 C1' C2' -112.7(8) no
C7' P1 C1' C6' -170.7(8) no
C7 P1 C1' C6' -171.4(8) no
C13 P1 C1' C6' -60.9(9) no
Ag1 P1 C1' C6' 60.0(8) no
C6' C1' C2' C3' .0 no
P1 C1' C2' C3' 172.8(9) no
C1' C2' C3' C4' .0 no
C2' C3' C4' C5' .0 no
C3' C4' C5' C6' .0 no
C4' C5' C6' C1' .0 no
C2' C1' C6' C5' .0 no
P1 C1' C6' C5' -172.7(9) no
C1' P1 C7 C8 -114.0(7) no
C13 P1 C7 C8 134.5(6) no
C1 P1 C7 C8 -115.8(6) no
Ag1 P1 C7 C8 9.0(7) no
C1' P1 C7 C12 63.4(7) no
C13 P1 C7 C12 -48.1(7) no
C1 P1 C7 C12 61.6(6) no
Ag1 P1 C7 C12 -173.6(6) no
C12 C7 C8 C9 .0 no
P1 C7 C8 C9 177.4(5) no
C7 C8 C9 C10 .0 no
C8 C9 C10 C11 .0 no
C9 C10 C11 C12 .0 no
C10 C11 C12 C7 .0 no
C8 C7 C12 C11 .0 no
P1 C7 C12 C11 -177.3(5) no
C1' P1 C7' C8' -83.0(10) no
C13 P1 C7' C8' 167.0(10) no
C1 P1 C7' C8' -85.0(10) no
Ag1 P1 C7' C8' 38.0(10) no
C1' P1 C7' C12' 99.0(10) no
C13 P1 C7' C12' -12.0(10) no
C1 P1 C7' C12' 97.0(10) no
Ag1 P1 C7' C12' -140.0(10) no
C12' C7' C8' C9' .0 no
P1 C7' C8' C9' -178.0(10) no
C7' C8' C9' C10' .0 no
C8' C9' C10' C11' .0 no
C9' C10' C11' C12' .0 no
C10' C11' C12' C7' .0 no
C8' C7' C12' C11' .0 no
P1 C7' C12' C11' 178.0(10) no
C1' P1 C13 C18 -5.3(4) no
C7' P1 C13 C18 105.3(5) no
C7 P1 C13 C18 110.3(4) no
C1 P1 C13 C18 -.1(4) no
Ag1 P1 C13 C18 -122.0(3) no
C1' P1 C13 C14 173.2(4) no
C7' P1 C13 C14 -76.2(6) no
C7 P1 C13 C14 -71.3(4) no
C1 P1 C13 C14 178.4(3) no
Ag1 P1 C13 C14 56.5(3) no
C18 C13 C14 C15 1.1(6) no
P1 C13 C14 C15 -177.5(4) no
C13 C14 C15 C16 .3(7) no
C14 C15 C16 C17 -1.8(7) no
C15 C16 C17 C18 1.8(7) no
C14 C13 C18 C17 -1.0(6) no
P1 C13 C18 C17 177.4(3) no
C16 C17 C18 C13 -.4(7) no
C25 P2 C19 C20 160.4(3) no
C31 P2 C19 C20 -89.5(3) no
Ag1 P2 C19 C20 38.6(3) no
C25 P2 C19 C24 -20.6(3) no
C31 P2 C19 C24 89.5(3) no
Ag1 P2 C19 C24 -142.4(3) no
C24 C19 C20 C21 -.8(5) no
P2 C19 C20 C21 178.2(3) no
C19 C20 C21 C22 .3(6) no
C20 C21 C22 C23 -.4(7) no
C21 C22 C23 C24 1.1(7) no
C20 C19 C24 C23 1.4(6) no
P2 C19 C24 C23 -177.6(3) no
C22 C23 C24 C19 -1.5(7) no
C31 P2 C25 C30 8.0(4) no
C19 P2 C25 C30 116.6(3) no
Ag1 P2 C25 C30 -115.8(3) no
C31 P2 C25 C26 -177.0(3) no
C19 P2 C25 C26 -68.3(3) no
Ag1 P2 C25 C26 59.3(3) no
C30 C25 C26 C27 -2.4(6) no
P2 C25 C26 C27 -177.8(3) no
C25 C26 C27 C28 2.0(7) no
C26 C27 C28 C29 -.8(7) no
C27 C28 C29 C30 .1(8) no
C26 C25 C30 C29 1.7(6) no
P2 C25 C30 C29 176.8(3) no
C28 C29 C30 C25 -.6(7) no
C25 P2 C31 C36 -100.0(3) no
C19 P2 C31 C36 150.4(3) no
Ag1 P2 C31 C36 20.1(3) no
C25 P2 C31 C32 80.2(3) no
C19 P2 C31 C32 -29.5(3) no
Ag1 P2 C31 C32 -159.8(3) no
C36 C31 C32 C33 -.6(6) no
P2 C31 C32 C33 179.2(3) no
C31 C32 C33 C34 -.7(7) no
C32 C33 C34 C35 1.8(8) no
C33 C34 C35 C36 -1.5(8) no
C32 C31 C36 C35 .8(6) no
P2 C31 C36 C35 -179.0(4) no
C34 C35 C36 C31 .2(8) no
Ag1 O2 C37 O1 -14.7(4) no
Ag1 O2 C37 C38 162.5(3) no
Ag1 O1 C37 O2 15.2(4) no
Ag1 O1 C37 C38 -162.2(3) no
C39 O3 C38 C37 -73.9(4) no
O2 C37 C38 O3 7.6(5) no
O1 C37 C38 O3 -174.8(3) no
C38 O3 C39 C44 4.5(5) no
C38 O3 C39 C40 -175.3(3) no
O3 C39 C40 C41 -177.1(4) no
C44 C39 C40 C41 3.0(6) no
O3 C39 C40 Cl1 .9(5) no
C44 C39 C40 Cl1 -179.0(3) no
C39 C40 C41 C42 -1.9(7) no
Cl1 C40 C41 C42 -179.9(4) no
C40 C41 C42 C43 .4(8) no
C40 C41 C42 Cl2 178.8(4) no
C41 C42 C43 C44 -.1(8) no
Cl2 C42 C43 C44 -178.5(4) no
O3 C39 C44 C43 177.4(4) no
C40 C39 C44 C43 -2.7(6) no
C42 C43 C44 C39 1.3(7) no
